data_4309160
loop_
_publ_author_name
'Christer B. Aaker\"oy'
'Nate Schultheiss'
'John Desper'

_publ_section_title
;
Directed Supramolecular Assembly of Infinite 1-D M(II)-Containing Chains (M
= Cu, Co, Ni) Using Structurally Bifunctional Ligands
;
_journal_name_full 'Inorganic Chemistry'
_journal_page_first 4983
_journal_page_last 4991
_journal_paper_doi 10.1021/ic048405y
_journal_volume 44
_journal_year 2005
_chemical_formula_moiety
;
(C5 H1 O2 F6)2 (C10 H10 N4)2 Cu1 (C2 H4 Cl2)
;
_chemical_formula_sum 'C32 H26 Cl2 Cu F12 N8 O4'
_chemical_formula_weight 949.05
_chemical_name_systematic
;
bis(F6-acac)bis[3-(2-amino-4-methylpyrimidin-6-yl)pyridine]copper(II)
1,2-dichloroethane
;
_space_group_IT_number 2
_symmetry_cell_setting triclinic
_symmetry_space_group_name_Hall '-P 1'
_symmetry_space_group_name_H-M 'P -1'
_atom_sites_solution_hydrogens geom
_atom_sites_solution_primary direct
_atom_sites_solution_secondary difmap
_audit_creation_method SHELXL-97
_cell_angle_alpha 113.0810(10)
_cell_angle_beta 94.4120(10)
_cell_angle_gamma 103.8330(10)
_cell_formula_units_Z 1
_cell_length_a 8.2843(4)
_cell_length_b 10.8750(5)
_cell_length_c 11.7573(6)
_cell_measurement_reflns_used 6400
_cell_measurement_temperature 100(2)
_cell_measurement_theta_max 30.0
_cell_measurement_theta_min 2.20
_cell_volume 928.76(8)
_computing_cell_refinement 'Bruker XSCANS'
_computing_data_collection 'Bruker XSCANS'
_computing_data_reduction 'Bruker SHELXTL'
_computing_molecular_graphics 'Bruker SHELXTL'
_computing_publication_material 'Bruker SHELXTL'
_computing_structure_refinement 'SHELXL-97 (Sheldrick, 1997)'
_computing_structure_solution 'SHELXS-97 (Sheldrick, 1990)'
_diffrn_ambient_temperature 100(2)
_diffrn_measured_fraction_theta_full 0.979
_diffrn_measured_fraction_theta_max 0.979
_diffrn_measurement_device_type 'Bruker P4'
_diffrn_measurement_method '\w scans'
_diffrn_radiation_monochromator graphite
_diffrn_radiation_source 'fine-focus sealed tube'
_diffrn_radiation_type MoK\a
_diffrn_radiation_wavelength 0.71073
_diffrn_reflns_av_R_equivalents 0.0160
_diffrn_reflns_av_sigmaI/netI 0.0249
_diffrn_reflns_limit_h_max 11
_diffrn_reflns_limit_h_min -11
_diffrn_reflns_limit_k_max 15
_diffrn_reflns_limit_k_min -15
_diffrn_reflns_limit_l_max 15
_diffrn_reflns_limit_l_min -16
_diffrn_reflns_number 10734
_diffrn_reflns_theta_full 30.03
_diffrn_reflns_theta_max 30.03
_diffrn_reflns_theta_min 2.13
_exptl_absorpt_coefficient_mu 0.843
_exptl_absorpt_correction_T_max 1.000
_exptl_absorpt_correction_T_min 0.816
_exptl_absorpt_correction_type multi-scan
_exptl_absorpt_process_details multi-scan
_exptl_crystal_colour blue-green
_exptl_crystal_density_diffrn 1.697
_exptl_crystal_density_method 'not measured'
_exptl_crystal_description block
_exptl_crystal_F_000 477
_exptl_crystal_size_max 0.53
_exptl_crystal_size_mid 0.36
_exptl_crystal_size_min 0.20
_refine_diff_density_max 0.866
_refine_diff_density_min -0.358
_refine_diff_density_rms 0.083
_refine_ls_extinction_method none
_refine_ls_goodness_of_fit_ref 1.036
_refine_ls_hydrogen_treatment mixed
_refine_ls_matrix_type full
_refine_ls_number_parameters 274
_refine_ls_number_reflns 5322
_refine_ls_number_restraints 0
_refine_ls_restrained_S_all 1.036
_refine_ls_R_factor_all 0.0405
_refine_ls_R_factor_gt 0.0376
_refine_ls_shift/su_max 0.000
_refine_ls_shift/su_mean 0.000
_refine_ls_structure_factor_coef Fsqd
_refine_ls_weighting_details 'calc w=1/[\s^2^(Fo^2^)+(0.0700P)^2^+0.3000P] where P=(Fo^2^+2Fc^2^)/3'
_refine_ls_weighting_scheme calc
_refine_ls_wR_factor_gt 0.1055
_refine_ls_wR_factor_ref 0.1077
_reflns_number_gt 4874
_reflns_number_total 5322
_reflns_threshold_expression >2sigma(I)
_cod_data_source_file ic048405ysi20041112_023350_3.cif
_cod_data_source_block 9
_cod_depositor_comments
;
The following automatic conversions were performed:
'_symmetry_cell_setting' value 'Triclinic' changed to 'triclinic'
according to '/home/saulius/struct/CIF-dictionaries/cif_core.dic'
dictionary named 'cif_core.dic' version 2.4.1 from 2010-06-29.

Automatic conversion script
Id: cif_fix_enum 1527 2010-12-29 10:47:43Z saulius 
;
_cod_original_cell_volume 928.75(8)
_cod_database_code 4309160

loop_
_symmetry_equiv_pos_as_xyz
'x, y, z'
'-x, -y, -z'

loop_
_atom_site_label
_atom_site_type_symbol
_atom_site_fract_x
_atom_site_fract_y
_atom_site_fract_z
_atom_site_U_iso_or_equiv
_atom_site_adp_type
_atom_site_occupancy
_atom_site_symmetry_multiplicity
_atom_site_calc_flag
_atom_site_refinement_flags
_atom_site_disorder_assembly
_atom_site_disorder_group
Cl1 Cl 0.74485(6) 0.10269(5) 0.62015(4) 0.03823(12) Uani 1 1 d . . .
C1A C 0.5842(3) 0.0176(2) 0.4810(2) 0.0305(6) Uiso 0.840(7) 1 d P . 1
H1A H 0.5847 0.0800 0.4382 0.037 Uiso 0.840(7) 1 calc PR . 1
H1B H 0.6054 -0.0688 0.4220 0.037 Uiso 0.840(7) 1 calc PR . 1
C1B C 0.5229(15) 0.0278(12) 0.5693(11) 0.034(3) Uiso 0.160(7) 1 d P . 2
H1C H 0.4842 -0.0488 0.5956 0.040 Uiso 0.160(7) 1 calc PR . 2
H1D H 0.4654 0.0995 0.6093 0.040 Uiso 0.160(7) 1 calc PR . 2
Cu1 Cu 0.0000 0.0000 0.0000 0.01709(8) Uani 1 2 d S . .
C11 C -0.38822(18) 0.17901(17) -0.05013(15) 0.0236(3) Uani 1 1 d . . .
F1 F -0.43085(14) 0.22508(14) 0.06291(11) 0.0420(3) Uani 1 1 d . . .
F2 F -0.41168(13) 0.26368(13) -0.10210(12) 0.0392(3) Uani 1 1 d . . .
F3 F -0.49676(12) 0.05359(12) -0.12119(12) 0.0376(3) Uani 1 1 d . . .
C12 C -0.20579(17) 0.16913(15) -0.03787(13) 0.0193(3) Uani 1 1 d . . .
O12 O -0.19038(13) 0.08239(12) 0.00470(10) 0.0218(2) Uani 1 1 d . . .
C13 C -0.08716(18) 0.25279(16) -0.07421(15) 0.0230(3) Uani 1 1 d . . .
H13 H -0.1221 0.3139 -0.1036 0.028 Uiso 1 1 calc R . .
C14 C 0.08331(17) 0.25161(15) -0.06969(13) 0.0203(3) Uani 1 1 d . . .
O14 O 0.15736(12) 0.18815(11) -0.02752(10) 0.0216(2) Uani 1 1 d . . .
C15 C 0.19308(19) 0.33712(18) -0.12924(17) 0.0278(3) Uani 1 1 d . . .
F4 F 0.2271(2) 0.25095(15) -0.23514(12) 0.0564(4) Uani 1 1 d . . .
F5 F 0.12195(17) 0.42113(19) -0.1572(2) 0.0747(6) Uani 1 1 d . . .
F6 F 0.34091(13) 0.41549(12) -0.05459(12) 0.0391(3) Uani 1 1 d . . .
N21 N 0.78854(16) 0.44504(13) 0.54377(12) 0.0229(2) Uani 1 1 d . . .
C22 C 0.72227(18) 0.39308(16) 0.41951(14) 0.0225(3) Uani 1 1 d . . .
N22 N 0.82996(18) 0.41631(17) 0.34464(14) 0.0313(3) Uani 1 1 d . . .
H22A H 0.928(3) 0.452(3) 0.379(2) 0.038 Uiso 1 1 d . . .
H22B H 0.793(3) 0.381(2) 0.267(2) 0.038 Uiso 1 1 d . . .
N23 N 0.55961(15) 0.32374(13) 0.36396(11) 0.0215(2) Uani 1 1 d . . .
C24 C 0.45199(17) 0.30857(14) 0.44059(13) 0.0192(3) Uani 1 1 d . . .
C25 C 0.50703(19) 0.36010(15) 0.57005(13) 0.0216(3) Uani 1 1 d . . .
H25 H 0.4301 0.3488 0.6236 0.026 Uiso 1 1 calc R . .
C26 C 0.67879(19) 0.42877(15) 0.61810(13) 0.0211(3) Uani 1 1 d . . .
C27 C 0.7477(2) 0.49098(17) 0.75668(14) 0.0278(3) Uani 1 1 d . . .
H27A H 0.6730 0.4422 0.7962 0.042 Uiso 1 1 calc R . .
H27B H 0.7540 0.5903 0.7941 0.042 Uiso 1 1 calc R . .
H27C H 0.8612 0.4811 0.7703 0.042 Uiso 1 1 calc R . .
N31 N 0.06435(15) 0.10020(13) 0.18819(11) 0.0192(2) Uani 1 1 d . . .
C32 C 0.22626(17) 0.16659(14) 0.24852(13) 0.0186(2) Uani 1 1 d . . .
H32 H 0.3129 0.1665 0.2001 0.022 Uiso 1 1 calc R . .
C33 C 0.27170(17) 0.23562(14) 0.37965(13) 0.0197(3) Uani 1 1 d . . .
C34 C 0.1425(2) 0.23428(18) 0.44912(15) 0.0271(3) Uani 1 1 d . . .
H34 H 0.1684 0.2795 0.5385 0.033 Uiso 1 1 calc R . .
C35 C -0.0236(2) 0.16634(19) 0.38638(16) 0.0297(3) Uani 1 1 d . . .
H35 H -0.1128 0.1651 0.4324 0.036 Uiso 1 1 calc R . .
C36 C -0.05880(18) 0.10045(17) 0.25658(15) 0.0249(3) Uani 1 1 d . . .
H36 H -0.1732 0.0539 0.2142 0.030 Uiso 1 1 calc R . .

loop_
_atom_site_aniso_label
_atom_site_aniso_U_11
_atom_site_aniso_U_22
_atom_site_aniso_U_33
_atom_site_aniso_U_23
_atom_site_aniso_U_13
_atom_site_aniso_U_12
Cl1 0.0353(2) 0.0406(2) 0.0367(2) 0.01892(19) 0.00228(18) 0.00443(18)
Cu1 0.01041(11) 0.02201(13) 0.01832(13) 0.01003(9) -0.00028(8) 0.00219(8)
C11 0.0156(6) 0.0309(7) 0.0262(7) 0.0142(6) 0.0035(5) 0.0067(5)
F1 0.0284(5) 0.0711(8) 0.0317(6) 0.0193(5) 0.0135(4) 0.0255(5)
F2 0.0235(5) 0.0533(7) 0.0619(7) 0.0406(6) 0.0117(5) 0.0192(5)
F3 0.0146(4) 0.0386(6) 0.0497(6) 0.0146(5) -0.0054(4) 0.0012(4)
C12 0.0124(5) 0.0238(6) 0.0195(6) 0.0079(5) 0.0013(5) 0.0042(5)
O12 0.0138(4) 0.0304(5) 0.0251(5) 0.0159(4) 0.0038(4) 0.0062(4)
C13 0.0156(6) 0.0271(7) 0.0293(7) 0.0161(6) 0.0032(5) 0.0049(5)
C14 0.0147(6) 0.0225(6) 0.0211(6) 0.0101(5) 0.0007(5) 0.0003(5)
O14 0.0138(4) 0.0258(5) 0.0251(5) 0.0131(4) 0.0005(4) 0.0026(4)
C15 0.0171(6) 0.0337(8) 0.0364(8) 0.0216(7) 0.0037(6) 0.0029(6)
F4 0.0654(9) 0.0580(8) 0.0298(6) 0.0159(5) 0.0200(6) -0.0088(7)
F5 0.0300(6) 0.1055(13) 0.1553(17) 0.1159(14) 0.0320(8) 0.0273(7)
F6 0.0215(5) 0.0404(6) 0.0445(6) 0.0181(5) 0.0014(4) -0.0091(4)
N21 0.0189(5) 0.0237(6) 0.0202(6) 0.0078(5) -0.0019(4) 0.0004(4)
C22 0.0176(6) 0.0251(6) 0.0198(6) 0.0081(5) 0.0003(5) 0.0007(5)
N22 0.0172(6) 0.0460(8) 0.0201(6) 0.0119(6) -0.0005(5) -0.0045(6)
N23 0.0158(5) 0.0252(6) 0.0175(5) 0.0070(4) -0.0003(4) 0.0004(4)
C24 0.0168(6) 0.0189(6) 0.0192(6) 0.0073(5) 0.0006(5) 0.0026(5)
C25 0.0203(6) 0.0235(6) 0.0188(6) 0.0092(5) 0.0019(5) 0.0027(5)
C26 0.0223(6) 0.0198(6) 0.0181(6) 0.0075(5) -0.0009(5) 0.0032(5)
C27 0.0272(7) 0.0312(7) 0.0186(6) 0.0096(6) -0.0026(5) 0.0010(6)
N31 0.0131(5) 0.0231(5) 0.0207(5) 0.0105(4) 0.0009(4) 0.0025(4)
C32 0.0139(6) 0.0211(6) 0.0202(6) 0.0100(5) 0.0018(5) 0.0025(5)
C33 0.0158(6) 0.0214(6) 0.0193(6) 0.0086(5) 0.0010(5) 0.0017(5)
C34 0.0213(7) 0.0342(8) 0.0200(7) 0.0084(6) 0.0041(5) 0.0035(6)
C35 0.0184(7) 0.0402(9) 0.0252(7) 0.0107(6) 0.0074(6) 0.0038(6)
C36 0.0144(6) 0.0310(7) 0.0268(7) 0.0120(6) 0.0031(5) 0.0030(5)

loop_
_atom_type_symbol
_atom_type_description
_atom_type_scat_dispersion_real
_atom_type_scat_dispersion_imag
_atom_type_scat_source
C C 0.0033 0.0016 'International Tables Vol C Tables 4.2.6.8 and 6.1.1.4'
H H 0.0000 0.0000 'International Tables Vol C Tables 4.2.6.8 and 6.1.1.4'
N N 0.0061 0.0033 'International Tables Vol C Tables 4.2.6.8 and 6.1.1.4'
O O 0.0106 0.0060 'International Tables Vol C Tables 4.2.6.8 and 6.1.1.4'
F F 0.0171 0.0103 'International Tables Vol C Tables 4.2.6.8 and 6.1.1.4'
Cu Cu 0.3201 1.2651 'International Tables Vol C Tables 4.2.6.8 and 6.1.1.4'
Cl Cl 0.1484 0.1585 'International Tables Vol C Tables 4.2.6.8 and 6.1.1.4'

loop_
_geom_angle_atom_site_label_1
_geom_angle_atom_site_label_2
_geom_angle_atom_site_label_3
_geom_angle
_geom_angle_site_symmetry_1
_geom_angle_site_symmetry_3
_geom_angle_publ_flag
C1B Cl1 C1A 38.4(4) . . ?
C1A C1A Cl1 108.07(19) 2_656 . ?
C1A C1A H1A 110.1 2_656 . ?
Cl1 C1A H1A 110.1 . . ?
C1A C1A H1B 110.1 2_656 . ?
Cl1 C1A H1B 110.1 . . ?
H1A C1A H1B 108.4 . . ?
C1B C1B Cl1 110.4(11) 2_656 . ?
C1B C1B H1C 109.6 2_656 . ?
Cl1 C1B H1C 109.6 . . ?
C1B C1B H1D 109.6 2_656 . ?
Cl1 C1B H1D 109.6 . . ?
H1C C1B H1D 108.1 . . ?
O12 Cu1 O12 180.00(6) 2 . ?
O12 Cu1 N31 89.71(5) 2 2 ?
O12 Cu1 N31 90.29(5) . 2 ?
O12 Cu1 N31 90.29(5) 2 . ?
O12 Cu1 N31 89.71(5) . . ?
N31 Cu1 N31 180.00(11) 2 . ?
O12 Cu1 O14 93.46(4) 2 . ?
O12 Cu1 O14 86.54(4) . . ?
N31 Cu1 O14 87.06(4) 2 . ?
N31 Cu1 O14 92.94(4) . . ?
O12 Cu1 O14 86.54(4) 2 2 ?
O12 Cu1 O14 93.46(4) . 2 ?
N31 Cu1 O14 92.94(4) 2 2 ?
N31 Cu1 O14 87.06(4) . 2 ?
O14 Cu1 O14 180.00(5) . 2 ?
F2 C11 F3 106.95(13) . . ?
F2 C11 F1 107.65(13) . . ?
F3 C11 F1 107.71(13) . . ?
F2 C11 C12 113.70(12) . . ?
F3 C11 C12 110.39(13) . . ?
F1 C11 C12 110.21(12) . . ?
O12 C12 C13 130.25(13) . . ?
O12 C12 C11 112.04(12) . . ?
C13 C12 C11 117.71(13) . . ?
C12 O12 Cu1 126.92(9) . . ?
C12 C13 C14 123.18(13) . . ?
C12 C13 H13 118.4 . . ?
C14 C13 H13 118.4 . . ?
O14 C14 C13 129.01(13) . . ?
O14 C14 C15 114.46(13) . . ?
C13 C14 C15 116.50(13) . . ?
C14 O14 Cu1 119.01(9) . . ?
F6 C15 F5 107.04(15) . . ?
F6 C15 F4 106.27(14) . . ?
F5 C15 F4 107.51(17) . . ?
F6 C15 C14 111.65(13) . . ?
F5 C15 C14 114.18(13) . . ?
F4 C15 C14 109.79(13) . . ?
C26 N21 C22 116.08(12) . . ?
N23 C22 N22 116.80(13) . . ?
N23 C22 N21 126.54(14) . . ?
N22 C22 N21 116.63(13) . . ?
C22 N22 H22A 114.8(18) . . ?
C22 N22 H22B 118.5(17) . . ?
H22A N22 H22B 126(2) . . ?
C24 N23 C22 116.19(12) . . ?
N23 C24 C25 121.70(13) . . ?
N23 C24 C33 116.15(12) . . ?
C25 C24 C33 122.14(13) . . ?
C26 C25 C24 117.60(13) . . ?
C26 C25 H25 121.2 . . ?
C24 C25 H25 121.2 . . ?
N21 C26 C25 121.85(13) . . ?
N21 C26 C27 117.10(13) . . ?
C25 C26 C27 121.03(14) . . ?
C26 C27 H27A 109.5 . . ?
C26 C27 H27B 109.5 . . ?
H27A C27 H27B 109.5 . . ?
C26 C27 H27C 109.5 . . ?
H27A C27 H27C 109.5 . . ?
H27B C27 H27C 109.5 . . ?
C32 N31 C36 118.91(13) . . ?
C32 N31 Cu1 122.33(10) . . ?
C36 N31 Cu1 118.76(10) . . ?
N31 C32 C33 122.50(13) . . ?
N31 C32 H32 118.8 . . ?
C33 C32 H32 118.8 . . ?
C34 C33 C32 117.85(13) . . ?
C34 C33 C24 122.16(13) . . ?
C32 C33 C24 119.99(13) . . ?
C35 C34 C33 119.29(14) . . ?
C35 C34 H34 120.4 . . ?
C33 C34 H34 120.4 . . ?
C36 C35 C34 119.60(14) . . ?
C36 C35 H35 120.2 . . ?
C34 C35 H35 120.2 . . ?
N31 C36 C35 121.85(13) . . ?
N31 C36 H36 119.1 . . ?
C35 C36 H36 119.1 . . ?

loop_
_geom_bond_atom_site_label_1
_geom_bond_atom_site_label_2
_geom_bond_distance
_geom_bond_site_symmetry_2
_geom_bond_publ_flag
Cl1 C1B 1.770(12) . ?
Cl1 C1A 1.787(2) . ?
C1A C1A 1.506(4) 2_656 ?
C1A H1A 0.9900 . ?
C1A H1B 0.9900 . ?
C1B C1B 1.48(2) 2_656 ?
C1B H1C 0.9900 . ?
C1B H1D 0.9900 . ?
Cu1 O12 1.9859(11) 2 ?
Cu1 O12 1.9859(11) . ?
Cu1 N31 2.0044(12) 2 ?
Cu1 N31 2.0044(12) . ?
Cu1 O14 2.3020(10) . ?
Cu1 O14 2.3020(10) 2 ?
C11 F2 1.3294(18) . ?
C11 F3 1.3309(18) . ?
C11 F1 1.3329(19) . ?
C11 C12 1.540(2) . ?
C12 O12 1.2549(18) . ?
C12 C13 1.3849(19) . ?
C13 C14 1.412(2) . ?
C13 H13 0.9500 . ?
C14 O14 1.2339(18) . ?
C14 C15 1.545(2) . ?
C15 F6 1.3212(19) . ?
C15 F5 1.324(2) . ?
C15 F4 1.332(2) . ?
N21 C26 1.337(2) . ?
N21 C22 1.3550(19) . ?
C22 N23 1.3430(18) . ?
C22 N22 1.350(2) . ?
N22 H22A 0.80(3) . ?
N22 H22B 0.84(3) . ?
N23 C24 1.3429(19) . ?
C24 C25 1.3932(19) . ?
C24 C33 1.4821(19) . ?
C25 C26 1.393(2) . ?
C25 H25 0.9500 . ?
C26 C27 1.499(2) . ?
C27 H27A 0.9800 . ?
C27 H27B 0.9800 . ?
C27 H27C 0.9800 . ?
N31 C32 1.3463(17) . ?
N31 C36 1.3466(19) . ?
C32 C33 1.397(2) . ?
C32 H32 0.9500 . ?
C33 C34 1.396(2) . ?
C34 C35 1.383(2) . ?
C34 H34 0.9500 . ?
C35 C36 1.379(2) . ?
C35 H35 0.9500 . ?
C36 H36 0.9500 . ?

loop_
_geom_hbond_atom_site_label_D
_geom_hbond_atom_site_label_H
_geom_hbond_atom_site_label_A
_geom_hbond_distance_DH
_geom_hbond_distance_HA
_geom_hbond_distance_DA
_geom_hbond_angle_DHA
_geom_hbond_site_symmetry_A
N22 H22A N21 0.80(3) 2.28(3) 3.0847(19) 174(2) 2_766

loop_
_geom_torsion_atom_site_label_1
_geom_torsion_atom_site_label_2
_geom_torsion_atom_site_label_3
_geom_torsion_atom_site_label_4
_geom_torsion
_geom_torsion_site_symmetry_1
_geom_torsion_site_symmetry_2
_geom_torsion_site_symmetry_3
_geom_torsion_site_symmetry_4
_geom_torsion_publ_flag
C1B Cl1 C1A C1A -0.6(6) . . . 2_656 ?
C1A Cl1 C1B C1B 0.6(6) . . . 2_656 ?
F2 C11 C12 O12 -176.15(13) . . . . ?
F3 C11 C12 O12 -55.96(17) . . . . ?
F1 C11 C12 O12 62.89(17) . . . . ?
F2 C11 C12 C13 3.6(2) . . . . ?
F3 C11 C12 C13 123.75(15) . . . . ?
F1 C11 C12 C13 -117.40(15) . . . . ?
C13 C12 O12 Cu1 -15.2(2) . . . . ?
C11 C12 O12 Cu1 164.46(9) . . . . ?
O12 Cu1 O12 C12 0.00(8) 2 . . . ?
N31 Cu1 O12 C12 -66.42(12) 2 . . . ?
N31 Cu1 O12 C12 113.58(12) . . . . ?
O14 Cu1 O12 C12 20.61(12) . . . . ?
O14 Cu1 O12 C12 -159.39(12) 2 . . . ?
O12 C12 C13 C14 0.8(3) . . . . ?
C11 C12 C13 C14 -178.84(14) . . . . ?
C12 C13 C14 O14 -5.3(3) . . . . ?
C12 C13 C14 C15 172.48(14) . . . . ?
C13 C14 O14 Cu1 19.0(2) . . . . ?
C15 C14 O14 Cu1 -158.77(10) . . . . ?
O12 Cu1 O14 C14 157.78(11) 2 . . . ?
O12 Cu1 O14 C14 -22.22(11) . . . . ?
N31 Cu1 O14 C14 68.24(11) 2 . . . ?
N31 Cu1 O14 C14 -111.76(11) . . . . ?
O14 Cu1 O14 C14 0.00(9) 2 . . . ?
O14 C14 C15 F6 -48.83(19) . . . . ?
C13 C14 C15 F6 133.09(15) . . . . ?
O14 C14 C15 F5 -170.42(16) . . . . ?
C13 C14 C15 F5 11.5(2) . . . . ?
O14 C14 C15 F4 68.77(18) . . . . ?
C13 C14 C15 F4 -109.32(17) . . . . ?
C26 N21 C22 N23 -2.2(2) . . . . ?
C26 N21 C22 N22 176.10(15) . . . . ?
N22 C22 N23 C24 -176.20(14) . . . . ?
N21 C22 N23 C24 2.1(2) . . . . ?
C22 N23 C24 C25 -1.0(2) . . . . ?
C22 N23 C24 C33 178.30(13) . . . . ?
N23 C24 C25 C26 0.1(2) . . . . ?
C33 C24 C25 C26 -179.11(13) . . . . ?
C22 N21 C26 C25 1.1(2) . . . . ?
C22 N21 C26 C27 -177.34(14) . . . . ?
C24 C25 C26 N21 -0.2(2) . . . . ?
C24 C25 C26 C27 178.22(14) . . . . ?
O12 Cu1 N31 C32 43.60(11) 2 . . . ?
O12 Cu1 N31 C32 -136.40(11) . . . . ?
N31 Cu1 N31 C32 0.00(7) 2 . . . ?
O14 Cu1 N31 C32 -49.88(11) . . . . ?
O14 Cu1 N31 C32 130.12(11) 2 . . . ?
O12 Cu1 N31 C36 -136.07(12) 2 . . . ?
O12 Cu1 N31 C36 43.93(12) . . . . ?
N31 Cu1 N31 C36 0.00(13) 2 . . . ?
O14 Cu1 N31 C36 130.44(11) . . . . ?
O14 Cu1 N31 C36 -49.56(11) 2 . . . ?
C36 N31 C32 C33 0.2(2) . . . . ?
Cu1 N31 C32 C33 -179.50(10) . . . . ?
N31 C32 C33 C34 0.1(2) . . . . ?
N31 C32 C33 C24 -179.14(13) . . . . ?
N23 C24 C33 C34 -168.36(14) . . . . ?
C25 C24 C33 C34 10.9(2) . . . . ?
N23 C24 C33 C32 10.9(2) . . . . ?
C25 C24 C33 C32 -169.85(14) . . . . ?
C32 C33 C34 C35 -0.4(2) . . . . ?
C24 C33 C34 C35 178.84(15) . . . . ?
C33 C34 C35 C36 0.4(3) . . . . ?
C32 N31 C36 C35 -0.2(2) . . . . ?
Cu1 N31 C36 C35 179.49(13) . . . . ?
C34 C35 C36 N31 -0.1(3) . . . . ?
